data_2211019
loop_
_publ_author_name
'Yin, Zhi-Gang'
'Qian, Heng-Yu'
'Jia Jia'
'Zhou Na'
'Feng, Ling-Qin'

_publ_section_title
;
 (<i>E</i>)-1-Benzylidene-2-(4-nitrophenyl)hydrazine
;
_journal_coeditor_code HB2160
_journal_issue 11
_journal_name_full 'Acta Crystallographica Section E'
_journal_page_first o4913
_journal_page_last o4914
_journal_paper_doi 10.1107/S1600536806040372
_journal_volume 62
_journal_year 2006
_chemical_formula_iupac 'C13 H11 N3 O2'
_chemical_formula_moiety 'C13 H11 N3 O2'
_chemical_formula_sum 'C13 H11 N3 O2'
_chemical_formula_weight 241.25
_chemical_name_common 'Acetaldehyde 2,4-dinitrophenylhydrazone'
_chemical_name_systematic
;
(<i>E</i>)-1-benzylidene-2-(4-nitrophenyl)hydrazone
;
_space_group_IT_number 9
_symmetry_cell_setting monoclinic
_symmetry_space_group_name_Hall 'C -2yc'
_symmetry_space_group_name_H-M 'C 1 c 1'
_atom_sites_solution_hydrogens geom
_atom_sites_solution_primary direct
_atom_sites_solution_secondary difmap
_cell_angle_alpha 90.00
_cell_angle_beta 96.84(3)
_cell_angle_gamma 90.00
_cell_formula_units_Z 4
_cell_length_a 6.0740(10)
_cell_length_b 23.338(3)
_cell_length_c 8.527(2)
_cell_measurement_reflns_used 514
_cell_measurement_temperature 298(2)
_cell_measurement_theta_max 23.2
_cell_measurement_theta_min 2.7
_cell_volume 1200.1(4)
_computing_cell_refinement 'SAINT (Bruker, 1998)'
_computing_data_collection 'SMART (Bruker, 1998)'
_computing_data_reduction SAINT
_computing_molecular_graphics 'SHELXTL (Sheldrick, 1997)'
_computing_publication_material SHELXTL
_computing_structure_refinement 'SHELXL-97 (Sheldrick, 1997)'
_computing_structure_solution 'SHELXS-97 (Sheldrick, 1997)'
_diffrn_ambient_temperature 298(2)
_diffrn_measured_fraction_theta_full 0.998
_diffrn_measured_fraction_theta_max 0.998
_diffrn_measurement_device_type 'Bruker SMART CCD'
_diffrn_measurement_method \w
_diffrn_radiation_monochromator graphite
_diffrn_radiation_source 'fine-focus sealed tube'
_diffrn_radiation_type MoK\a
_diffrn_radiation_wavelength 0.71073
_diffrn_reflns_av_R_equivalents 0.1096
_diffrn_reflns_av_sigmaI/netI 0.1102
_diffrn_reflns_limit_h_max 7
_diffrn_reflns_limit_h_min -7
_diffrn_reflns_limit_k_max 29
_diffrn_reflns_limit_k_min -29
_diffrn_reflns_limit_l_max 10
_diffrn_reflns_limit_l_min -10
_diffrn_reflns_number 4788
_diffrn_reflns_theta_full 26.47
_diffrn_reflns_theta_max 26.47
_diffrn_reflns_theta_min 2.97
_exptl_absorpt_coefficient_mu 0.093
_exptl_absorpt_correction_T_max 0.988
_exptl_absorpt_correction_T_min 0.978
_exptl_absorpt_correction_type multi-scan
_exptl_absorpt_process_details 'SADABS (Bruker, date)'
_exptl_crystal_colour yellow
_exptl_crystal_density_diffrn 1.335
_exptl_crystal_density_method 'not measured'
_exptl_crystal_description block
_exptl_crystal_F_000 504
_exptl_crystal_size_max 0.24
_exptl_crystal_size_mid 0.18
_exptl_crystal_size_min 0.13
_refine_diff_density_max 0.121
_refine_diff_density_min -0.101
_refine_ls_abs_structure_details none
_refine_ls_extinction_method none
_refine_ls_goodness_of_fit_ref 0.722
_refine_ls_hydrogen_treatment mixed
_refine_ls_matrix_type full
_refine_ls_number_parameters 166
_refine_ls_number_reflns 1251
_refine_ls_number_restraints 3
_refine_ls_restrained_S_all 0.721
_refine_ls_R_factor_all 0.1242
_refine_ls_R_factor_gt 0.0349
_refine_ls_shift/su_max 0.000
_refine_ls_shift/su_mean 0.000
_refine_ls_structure_factor_coef Fsqd
_refine_ls_weighting_details 'calc w=1/[\s^2^(Fo^2^)+(0.0001P)^2^] where P=(Fo^2^+2Fc^2^)/3'
_refine_ls_weighting_scheme calc
_refine_ls_wR_factor_gt 0.0574
_refine_ls_wR_factor_ref 0.0740
_reflns_number_gt 478
_reflns_number_total 1251
_reflns_threshold_expression I>2\s(I)
_cod_data_source_file hb2160.cif
_cod_data_source_block I
_cod_original_sg_symbol_H-M 'C c'
_cod_database_code 2211019
_cod_database_fobs_code 2211019

loop_
_symmetry_equiv_pos_as_xyz
'x, y, z'
'x, -y, z+1/2'
'x+1/2, y+1/2, z'
'x+1/2, -y+1/2, z+1/2'

loop_
_atom_site_type_symbol
_atom_site_label
_atom_site_fract_x
_atom_site_fract_y
_atom_site_fract_z
_atom_site_U_iso_or_equiv
_atom_site_adp_type
_atom_site_calc_flag
_atom_site_refinement_flags
_atom_site_occupancy
O O1 0.9907(6) 0.53251(17) -0.1512(5) 0.0941(11) Uani d . 1
O O2 0.9027(7) 0.45048(16) -0.0585(4) 0.0997(12) Uani d . 1
N N1 0.8784(7) 0.5028(2) -0.0721(5) 0.0772(12) Uani d . 1
N N2 0.1940(6) 0.60586(17) 0.2086(4) 0.0653(10) Uani d D 1
N N3 0.1424(6) 0.66184(16) 0.1780(4) 0.0656(10) Uani d . 1
C C1 0.7028(7) 0.5304(2) 0.0019(6) 0.0591(12) Uani d . 1
C C2 0.6639(7) 0.5879(2) -0.0224(5) 0.0660(14) Uani d . 1
H H2 0.7512 0.6092 -0.0835 0.079 Uiso calc R 1
C C3 0.4946(7) 0.61357(19) 0.0448(5) 0.0633(12) Uani d . 1
H H3 0.4654 0.6524 0.0284 0.076 Uiso calc R 1
C C4 0.3661(7) 0.58125(19) 0.1382(6) 0.0574(12) Uani d . 1
C C5 0.4080(7) 0.52335(19) 0.1615(5) 0.0630(13) Uani d . 1
H H5 0.3227 0.5018 0.2233 0.076 Uiso calc R 1
C C6 0.5766(7) 0.49818(18) 0.0926(5) 0.0648(13) Uani d . 1
H H6 0.6056 0.4593 0.1073 0.078 Uiso calc R 1
C C7 -0.0299(8) 0.68122(19) 0.2339(5) 0.0692(13) Uani d . 1
H H7 -0.1103 0.6575 0.2938 0.083 Uiso calc R 1
C C8 -0.1001(8) 0.7406(2) 0.2037(5) 0.0675(13) Uani d . 1
C C9 -0.2997(9) 0.7592(2) 0.2446(6) 0.0926(17) Uani d . 1
H H9 -0.3896 0.7344 0.2940 0.111 Uiso calc R 1
C C10 -0.3681(9) 0.8161(3) 0.2115(8) 0.1049(19) Uani d . 1
H H10 -0.5019 0.8291 0.2411 0.126 Uiso calc R 1
C C11 -0.2410(13) 0.8515(3) 0.1374(8) 0.106(2) Uani d . 1
H H11 -0.2880 0.8889 0.1153 0.127 Uiso calc R 1
C C12 -0.0447(12) 0.8335(2) 0.0943(7) 0.110(2) Uani d . 1
H H12 0.0416 0.8584 0.0421 0.132 Uiso calc R 1
C C13 0.0269(9) 0.7784(2) 0.1278(6) 0.0889(16) Uani d . 1
H H13 0.1625 0.7664 0.0990 0.107 Uiso calc R 1
H H2A 0.113(6) 0.5824(15) 0.263(4) 0.080 Uiso d D 1

loop_
_atom_site_aniso_label
_atom_site_aniso_U_11
_atom_site_aniso_U_22
_atom_site_aniso_U_33
_atom_site_aniso_U_12
_atom_site_aniso_U_13
_atom_site_aniso_U_23
O1 0.078(2) 0.119(3) 0.090(3) 0.005(2) 0.028(2) -0.016(2)
O2 0.115(3) 0.086(3) 0.099(3) 0.032(3) 0.021(2) -0.003(2)
N1 0.072(3) 0.097(4) 0.063(3) 0.006(3) 0.007(2) -0.010(3)
N2 0.067(3) 0.059(3) 0.073(3) 0.008(2) 0.018(2) 0.009(2)
N3 0.070(3) 0.060(3) 0.068(3) 0.005(2) 0.011(2) 0.003(2)
C1 0.056(3) 0.065(3) 0.056(3) 0.010(3) 0.007(2) 0.000(3)
C2 0.074(4) 0.062(3) 0.064(4) -0.002(3) 0.017(3) 0.002(3)
C3 0.070(3) 0.056(3) 0.066(3) 0.006(3) 0.015(3) 0.011(3)
C4 0.059(3) 0.054(3) 0.058(3) 0.002(3) 0.002(2) -0.002(3)
C5 0.065(3) 0.063(3) 0.061(3) 0.002(3) 0.010(3) 0.008(3)
C6 0.076(4) 0.053(3) 0.064(3) 0.010(3) -0.001(3) -0.002(3)
C7 0.061(3) 0.080(4) 0.066(3) 0.007(3) 0.005(3) -0.001(3)
C8 0.069(4) 0.069(4) 0.064(3) 0.011(3) 0.007(3) -0.010(3)
C9 0.089(5) 0.090(4) 0.100(4) 0.025(4) 0.017(3) -0.011(3)
C10 0.082(5) 0.113(5) 0.118(5) 0.036(4) 0.008(4) -0.035(5)
C11 0.125(6) 0.082(5) 0.104(5) 0.040(5) -0.014(5) -0.015(4)
C12 0.144(6) 0.071(4) 0.118(5) 0.026(4) 0.024(4) -0.005(4)
C13 0.090(4) 0.077(4) 0.102(4) 0.016(3) 0.019(4) -0.010(3)

loop_
_atom_type_symbol
_atom_type_description
_atom_type_scat_dispersion_real
_atom_type_scat_dispersion_imag
_atom_type_scat_source
C C 0.0033 0.0016 'International Tables Vol C Tables 4.2.6.8 and 6.1.1.4'
H H 0.0000 0.0000 'International Tables Vol C Tables 4.2.6.8 and 6.1.1.4'
N N 0.0061 0.0033 'International Tables Vol C Tables 4.2.6.8 and 6.1.1.4'
O O 0.0106 0.0060 'International Tables Vol C Tables 4.2.6.8 and 6.1.1.4'

loop_
_geom_angle_atom_site_label_1
_geom_angle_atom_site_label_2
_geom_angle_atom_site_label_3
_geom_angle
O1 N1 O2 122.8(5)
O1 N1 C1 118.2(5)
O2 N1 C1 118.9(5)
N3 N2 C4 118.8(4)
N3 N2 H2A 124(3)
C4 N2 H2A 117(3)
C7 N3 N2 116.5(4)
C2 C1 C6 121.4(5)
C2 C1 N1 119.3(5)
C6 C1 N1 119.3(5)
C3 C2 C1 119.1(5)
C3 C2 H2 120.4
C1 C2 H2 120.4
C2 C3 C4 119.9(4)
C2 C3 H3 120.0
C4 C3 H3 120.0
C5 C4 N2 118.4(5)
C5 C4 C3 120.1(5)
N2 C4 C3 121.5(4)
C6 C5 C4 119.4(5)
C6 C5 H5 120.3
C4 C5 H5 120.3
C5 C6 C1 120.1(4)
C5 C6 H6 120.0
C1 C6 H6 120.0
N3 C7 C8 120.1(5)
N3 C7 H7 119.9
C8 C7 H7 119.9
C9 C8 C13 118.5(5)
C9 C8 C7 120.2(5)
C13 C8 C7 121.3(5)
C8 C9 C10 119.7(6)
C8 C9 H9 120.2
C10 C9 H9 120.2
C11 C10 C9 120.2(6)
C11 C10 H10 119.9
C9 C10 H10 119.9
C10 C11 C12 120.8(6)
C10 C11 H11 119.6
C12 C11 H11 119.6
C11 C12 C13 120.0(6)
C11 C12 H12 120.0
C13 C12 H12 120.0
C12 C13 C8 120.9(5)
C12 C13 H13 119.6
C8 C13 H13 119.6

loop_
_geom_bond_atom_site_label_1
_geom_bond_atom_site_label_2
_geom_bond_distance
_geom_bond_publ_flag
O1 N1 1.229(5) ?
O2 N1 1.234(5) ?
N1 C1 1.453(6) ?
N2 N3 1.362(4) ?
N2 C4 1.390(5) ?
N2 H2A 0.90(4) ?
N3 C7 1.283(5) ?
C1 C2 1.375(5) n
C1 C6 1.376(6) n
C2 C3 1.373(5) n
C2 H2 0.9300 ?
C3 C4 1.400(6) n
C3 H3 0.9300 ?
C4 C5 1.385(5) n
C5 C6 1.372(6) n
C5 H5 0.9300 ?
C6 H6 0.9300 ?
C7 C8 1.464(6) ?
C7 H7 0.9300 ?
C8 C9 1.372(6) ?
C8 C13 1.382(6) ?
C9 C10 1.410(7) ?
C9 H9 0.9300 ?
C10 C11 1.339(8) ?
C10 H10 0.9300 ?
C11 C12 1.356(8) ?
C11 H11 0.9300 ?
C12 C13 1.377(6) ?
C12 H12 0.9300 ?
C13 H13 0.9300 ?

loop_
_geom_hbond_atom_site_label_D
_geom_hbond_atom_site_label_H
_geom_hbond_atom_site_label_A
_geom_hbond_site_symmetry_A
_geom_hbond_distance_DH
_geom_hbond_distance_HA
_geom_hbond_distance_DA
_geom_hbond_angle_DHA
N2 H2A O2 2_465 0.90(4) 2.24(4) 3.105(5) 162(4)

loop_
_geom_torsion_atom_site_label_1
_geom_torsion_atom_site_label_2
_geom_torsion_atom_site_label_3
_geom_torsion_atom_site_label_4
_geom_torsion
C4 N2 N3 C7 173.9(4)
O1 N1 C1 C2 1.9(6)
O2 N1 C1 C2 -175.2(5)
O1 N1 C1 C6 -179.2(4)
O2 N1 C1 C6 3.7(7)
C6 C1 C2 C3 -0.4(7)
N1 C1 C2 C3 178.5(4)
C1 C2 C3 C4 0.8(6)
N3 N2 C4 C5 -175.8(4)
N3 N2 C4 C3 3.9(6)
C2 C3 C4 C5 -0.6(6)
C2 C3 C4 N2 179.7(4)
N2 C4 C5 C6 179.8(4)
C3 C4 C5 C6 0.1(7)
C4 C5 C6 C1 0.3(7)
C2 C1 C6 C5 -0.1(7)
N1 C1 C6 C5 -179.1(4)
N2 N3 C7 C8 -178.7(4)
N3 C7 C8 C9 171.2(4)
N3 C7 C8 C13 -6.1(6)
C13 C8 C9 C10 -1.2(6)
C7 C8 C9 C10 -178.5(4)
C8 C9 C10 C11 1.4(8)
C9 C10 C11 C12 -0.5(10)
C10 C11 C12 C13 -0.6(10)
C11 C12 C13 C8 0.7(8)
C9 C8 C13 C12 0.2(7)
C7 C8 C13 C12 177.4(4)

loop_
_cod_related_entry_id
_cod_related_entry_database
_cod_related_entry_code
1 ChemSpider 4941384
